data_4100508
_journal_name_full 'Journal of the American Chemical Society'
_journal_year 2005
_chemical_formula_sum 'C52 H60 N12 Ni O12 S'
_chemical_formula_weight 1134.00
_chemical_name_common NiL4
_space_group_IT_number 85
_symmetry_cell_setting tetragonal
_symmetry_space_group_name_Hall '-P 4a'
_symmetry_space_group_name_H-M 'P 4/n :2'
_cell_angle_alpha 90.00
_cell_angle_beta 90.00
_cell_angle_gamma 90.00
_cell_formula_units_Z 2
_cell_length_a 18.028(3)
_cell_length_b 18.028(3)
_cell_length_c 8.1143(16)
_cell_measurement_temperature 120(2)
_cell_volume 2637.2(7)
_diffrn_ambient_temperature 120(2)
_exptl_crystal_density_diffrn 1.428
_cod_original_sg_symbol_H-M 'P 4/n'
_cod_database_code 4100508

loop_
_symmetry_equiv_pos_as_xyz
'x, y, z'
'-y+1/2, x, z'
'-x+1/2, -y+1/2, z'
'y, -x+1/2, z'
'-x, -y, -z'
'y-1/2, -x, -z'
'x-1/2, y-1/2, -z'
'-y, x-1/2, -z'

loop_
_atom_site_label
_atom_site_type_symbol
_atom_site_fract_x
_atom_site_fract_y
_atom_site_fract_z
_atom_site_U_iso_or_equiv
_atom_site_adp_type
_atom_site_occupancy
_atom_site_symmetry_multiplicity
_atom_site_calc_flag
_atom_site_refinement_flags
_atom_site_disorder_assembly
_atom_site_disorder_group
S1 S 0.2500 0.7500 0.0000 0.009(3) Uani 1 4 d S . .
Ni1 Ni 0.2500 0.2500 0.2605(5) 0.0173(10) Uani 1 4 d S . .
O4 O 0.2500 0.2500 0.5219(10) 0.0168(19) Uani 1 4 d S . .
C5 C 0.2375(2) 0.41020(18) 0.1443(4) 0.0172(8) Uani 1 1 d . . .
C4 C 0.24973(18) 0.48705(18) 0.1404(4) 0.0161(8) Uani 1 1 d . . .
N2 N 0.22359(15) 0.53518(16) 0.0173(3) 0.0198(7) Uani 1 1 d . . .
N1 N 0.26744(14) 0.36605(14) 0.2618(3) 0.0161(7) Uani 1 1 d . . .
O1A O 0.208(2) 0.452(3) -0.197(6) 0.002(16) Uiso 0.14(7) 1 d P . .
C2 C 0.3198(2) 0.4736(2) 0.3914(5) 0.0251(9) Uani 1 1 d . . .
O3 O 0.2500 0.2500 0.0017(8) 0.0132(18) Uani 1 4 d S . .
C3 C 0.2903(2) 0.5191(2) 0.2691(4) 0.0215(9) Uani 1 1 d . . .
C1 C 0.3086(2) 0.3973(2) 0.3814(5) 0.0220(9) Uani 1 1 d . . .
N3 N 0.17942(15) 0.57376(15) -0.2328(3) 0.0202(7) Uani 1 1 d . . .
C6 C 0.1963(2) 0.51528(19) -0.1338(4) 0.0248(9) Uani 1 1 d . . .
O6 O 0.2796(2) 0.6898(2) 0.1037(5) 0.0240(10) Uani 1 1 d . . .
O5 O 0.3040(5) 0.3422(6) -0.2317(10) 0.0187(18) Uani 0.50 1 d P . .
C7 C 0.15143(19) 0.57035(19) -0.3957(4) 0.0181(8) Uani 1 1 d . . .
C12 C 0.1628(2) 0.6332(2) -0.4949(4) 0.0201(9) Uani 1 1 d . . .
C8 C 0.1116(2) 0.5110(2) -0.4587(5) 0.0258(10) Uani 1 1 d . . .
C11 C 0.1315(2) 0.6370(2) -0.6528(5) 0.0227(9) Uani 1 1 d . . .
C9 C 0.0814(2) 0.5154(2) -0.6179(5) 0.0255(9) Uani 1 1 d . . .
C10 C 0.0893(2) 0.5788(2) -0.7161(5) 0.0223(9) Uani 1 1 d . . .
C13 C 0.0519(2) 0.5844(3) -0.8816(5) 0.0313(10) Uani 1 1 d . . .
H3N H 0.1882(4) 0.6260(4) -0.1850(9) 0.0281(16) Uani 1 1 d . . .
H2N H 0.2331(5) 0.5905(4) 0.0408(10) 0.0338(18) Uani 1 1 d . . .
H12 H 0.1932(5) 0.6794(5) -0.4458(10) 0.041(2) Uani 1 1 d . . .
H5 H 0.2049(5) 0.3838(4) 0.0513(11) 0.0371(19) Uani 1 1 d . . .
H3 H 0.2993(5) 0.5792(4) 0.2735(11) 0.044(2) Uani 1 1 d . . .
H2 H 0.3518(6) 0.4972(5) 0.4921(10) 0.045(2) Uani 1 1 d . . .
H8 H 0.1026(6) 0.4620(5) -0.3863(11) 0.050(2) Uani 1 1 d . . .
H11 H 0.1416(5) 0.6858(5) -0.7273(10) 0.042(2) Uani 1 1 d . . .
H13A H 0.0789(7) 0.6243(6) -0.9612(13) 0.060(3) Uani 1 1 d . . .
H1 H 0.3338(5) 0.3588(5) 0.4685(11) 0.041(2) Uani 1 1 d . . .
H9 H 0.0487(6) 0.4686(5) -0.6658(12) 0.056(3) Uani 1 1 d . . .
H13C H 0.0545(7) 0.5324(7) -0.9483(13) 0.067(3) Uani 1 1 d . . .
H13B H -0.0049(6) 0.5970(10) -0.8718(14) 0.096(5) Uani 1 1 d . . .
H6O H 0.2795(10) 0.3914(10) -0.2205(19) 0.034(4) Uani 0.50 1 d P . .
H5O H 0.3590(9) 0.3466(9) -0.2124(18) 0.031(3) Uani 0.50 1 d P . .
O1B O 0.185(2) 0.4498(6) -0.171(2) 0.057(6) Uani 0.86(7) 1 d P . .
H4O H 0.2713(9) 0.2866(8) 0.5937(18) 0.031(3) Uiso 0.50 1 d P . .
H3O H 0.2715(9) 0.2875(8) -0.0705(18) 0.029(3) Uiso 0.50 1 d P . .

loop_
_atom_site_aniso_label
_atom_site_aniso_U_11
_atom_site_aniso_U_22
_atom_site_aniso_U_33
_atom_site_aniso_U_23
_atom_site_aniso_U_13
_atom_site_aniso_U_12
S1 0.013(5) 0.013(5) 0.000(7) 0.000 0.000 0.000
Ni1 0.0174(14) 0.0174(14) 0.017(2) 0.000 0.000 0.000
O4 0.021(3) 0.021(3) 0.009(4) 0.000 0.000 0.000
C5 0.0207(18) 0.0128(17) 0.0181(19) 0.0022(14) -0.0047(15) 0.0015(14)
C4 0.0180(17) 0.0143(16) 0.0160(19) 0.0024(13) -0.0018(12) 0.0025(14)
N2 0.0274(15) 0.0122(15) 0.0200(14) -0.0002(10) -0.0042(10) -0.0006(11)
N1 0.0175(13) 0.0111(12) 0.0199(13) 0.0002(9) -0.0010(9) -0.0015(10)
C2 0.032(2) 0.0177(18) 0.025(2) 0.0020(15) -0.0113(17) -0.0043(16)
O3 0.017(3) 0.017(3) 0.006(4) 0.000 0.000 0.000
C3 0.026(2) 0.014(2) 0.024(2) 0.0002(14) -0.0065(15) -0.0055(16)
C1 0.029(2) 0.0147(18) 0.0227(19) 0.0007(15) -0.0095(16) -0.0030(16)
N3 0.0254(15) 0.0130(15) 0.0220(14) 0.0011(10) 0.0000(10) -0.0007(11)
C6 0.042(2) 0.0122(18) 0.0202(19) 0.0030(13) -0.0069(16) -0.0009(16)
O6 0.017(2) 0.024(2) 0.032(2) 0.0096(19) -0.0046(17) 0.0001(17)
O5 0.011(5) 0.019(5) 0.026(5) -0.004(3) 0.002(3) 0.002(4)
C7 0.0187(17) 0.0178(17) 0.0178(18) 0.0033(14) 0.0005(14) 0.0001(14)
C12 0.024(2) 0.017(2) 0.020(2) 0.0017(14) 0.0030(14) 0.0020(17)
C8 0.037(2) 0.019(2) 0.021(2) 0.0001(17) -0.0045(17) -0.0058(16)
C11 0.0223(19) 0.0224(19) 0.023(2) 0.0059(16) 0.0009(15) 0.0008(16)
C9 0.033(2) 0.0204(19) 0.023(2) 0.0005(15) -0.0030(16) -0.0077(18)
C10 0.0228(19) 0.026(2) 0.0181(18) 0.0010(14) -0.0004(14) 0.0004(17)
C13 0.029(2) 0.038(3) 0.027(2) 0.005(2) -0.0049(18) 0.001(2)
H3N 0.027(4) 0.019(4) 0.038(4) -0.001(3) -0.008(3) -0.001(3)
H2N 0.053(5) 0.021(4) 0.028(4) 0.005(3) -0.003(3) -0.004(3)
H12 0.042(5) 0.040(5) 0.041(5) 0.011(4) -0.007(4) -0.005(4)
H5 0.049(5) 0.025(4) 0.038(4) 0.005(3) -0.017(4) -0.008(4)
H3 0.062(6) 0.021(4) 0.047(5) 0.001(3) -0.016(4) -0.015(4)
H2 0.065(6) 0.025(4) 0.044(5) -0.002(3) -0.027(4) -0.010(4)
H8 0.079(7) 0.032(5) 0.041(5) 0.005(4) -0.013(4) -0.020(5)
H11 0.058(6) 0.035(5) 0.031(4) 0.013(4) -0.010(4) -0.012(4)
H13A 0.079(7) 0.063(6) 0.040(5) 0.019(5) -0.011(5) -0.014(6)
H1 0.054(5) 0.032(4) 0.037(5) 0.000(4) -0.025(4) 0.005(4)
H9 0.075(7) 0.049(5) 0.042(5) 0.002(4) -0.019(5) -0.031(5)
H13C 0.102(9) 0.057(7) 0.042(6) -0.005(5) -0.025(6) 0.002(6)
H13B 0.037(6) 0.194(17) 0.056(7) 0.000(8) -0.017(5) 0.033(8)
H6O 0.043(9) 0.026(9) 0.033(8) 0.005(6) -0.002(7) -0.008(8)
H5O 0.019(8) 0.050(10) 0.024(7) -0.002(6) -0.004(6) -0.001(7)
O1B 0.123(17) 0.011(3) 0.036(7) 0.000(3) -0.037(8) -0.005(6)

loop_
_geom_bond_atom_site_label_1
_geom_bond_atom_site_label_2
_geom_bond_distance
_geom_bond_site_symmetry_2
_geom_bond_publ_flag
S1 O6 1.473(4) 3_565 ?
S1 O6 1.473(4) 6_565 ?
S1 O6 1.473(4) 8_665 ?
S1 O6 1.473(4) . ?
Ni1 O3 2.101(8) . ?
Ni1 O4 2.121(9) . ?
Ni1 N1 2.116(3) 2 ?
Ni1 N1 2.116(3) . ?
Ni1 N1 2.116(3) 3 ?
Ni1 N1 2.116(3) 4 ?
O4 H4O 0.961(18) . ?
C5 N1 1.354(4) . ?
C5 C4 1.403(5) . ?
C5 H5 1.069(9) . ?
C4 C3 1.400(5) . ?
C4 N2 1.404(4) . ?
N2 C6 1.368(5) . ?
N2 H2N 1.029(9) . ?
N1 C1 1.345(4) . ?
O1A C6 1.27(6) . ?
C2 C3 1.392(5) . ?
C2 C1 1.393(5) . ?
C2 H2 1.087(9) . ?
O3 H3O 0.975(17) . ?
C3 H3 1.097(9) . ?
C1 H1 1.090(9) . ?
N3 C6 1.361(4) . ?
N3 C7 1.416(4) . ?
N3 H3N 1.031(8) . ?
C6 O1B 1.235(11) . ?
O5 H6O 0.99(2) . ?
O5 H5O 1.01(2) . ?
C7 C8 1.387(5) . ?
C7 C12 1.405(5) . ?
C12 C11 1.402(5) . ?
C12 H12 1.073(11) . ?
C8 C9 1.404(6) . ?
C8 H8 1.073(10) . ?
C11 C10 1.394(6) . ?
C11 H11 1.082(9) . ?
C9 C10 1.400(5) . ?
C9 H9 1.100(10) . ?
C10 C13 1.506(6) . ?
C13 H13A 1.083(13) . ?
C13 H13C 1.083(14) . ?
C13 H13B 1.052(12) . ?
